data_8100515
loop_
_publ_author_name
'Euler, H.'
'Barbier, B.'
'Meents, A.'
'Kirfel, A.'

_publ_section_title
;
Crystal structure of Tutton's salts, Cs~2~[M^II^(H~2~O)~2~](SeO~2~)
~2~, M^II^ = Mg, Mn, Co, Ni, Zn
;
_journal_issue 4
_journal_name_full 'Zeitschrift f\"ur Kristallographie - New Crystal Structures'
_journal_page_first 405
_journal_page_last 408
_journal_volume 218
_journal_year 2003
_chemical_formula_moiety '(Cs 1+)2, Mg 2+, (Se O4 2-)2, 6(H2O)'
_chemical_formula_sum 'Cs2 H12 Mg O14 Se2'
_chemical_formula_weight 684.15
_chemical_name_common 'Caesium Hexa-Aquamagnesium(II) Selenate'
_space_group_IT_number 14
_symmetry_cell_setting monoclinic
_symmetry_space_group_name_Hall '-P 2yab'
_symmetry_space_group_name_H-M 'P 1 21/a 1'
_cell_angle_alpha 90.00
_cell_angle_beta 106.244(8)
_cell_angle_gamma 90.00
_cell_formula_units_Z 2
_cell_length_a 9.5128(10)
_cell_length_b 13.0372(14)
_cell_length_c 6.4730(8)
_cell_measurement_temperature 293(2)
_cell_volume 770.74(15)
_diffrn_ambient_temperature 293(2)
_exptl_crystal_density_diffrn 2.948
_cod_original_sg_symbol_H-M 'P 21/a'
_cod_original_formula_sum 'H12 Cs2 Mg O14 Se2'
_cod_database_code 8100515

loop_
_symmetry_equiv_pos_as_xyz
'x, y, z'
'-x+1/2, y+1/2, -z'
'-x, -y, -z'
'x-1/2, -y-1/2, z'

loop_
_atom_site_label
_atom_site_type_symbol
_atom_site_fract_x
_atom_site_fract_y
_atom_site_fract_z
_atom_site_U_iso_or_equiv
_atom_site_adp_type
_atom_site_occupancy
_atom_site_symmetry_multiplicity
_atom_site_Wyckoff_symbol
_atom_site_calc_flag
_atom_site_refinement_flags
_atom_site_disorder_assembly
_atom_site_disorder_group
Mg Mg 0.0000 0.0000 0.0000 0.0200(3) Uani 1 2 a d S . .
Se Se 0.39927(3) 0.14555(3) 0.74186(5) 0.02102(11) Uani 1 4 e d . . .
O1 O 0.4195(3) 0.24378(19) 0.5953(4) 0.0343(6) Uani 1 4 e d . . .
O2 O 0.5477(3) 0.0761(2) 0.8038(4) 0.0391(6) Uani 1 4 e d . . .
O3 O 0.2639(3) 0.07533(18) 0.5981(4) 0.0293(5) Uani 1 4 e d . . .
O4 O 0.3607(3) 0.18652(18) 0.9600(4) 0.0304(5) Uani 1 4 e d . . .
O5 O 0.1580(3) 0.1049(2) 0.1606(5) 0.0301(6) Uani 1 4 e d . . .
O6 O -0.1634(3) 0.1053(2) 0.0101(5) 0.0291(6) Uani 1 4 e d . . .
O7 O -0.0075(3) -0.0629(2) 0.2849(4) 0.0280(6) Uani 1 4 e d . . .
Cs Cs 0.13181(2) 0.351987(18) 0.35074(4) 0.03248(11) Uani 1 4 e d . . .
H1 H 0.194(5) 0.092(3) 0.265(7) 0.033(14) Uiso 1 4 e d . . .
H2 H 0.212(5) 0.125(3) 0.109(7) 0.029(13) Uiso 1 4 e d . . .
H3 H -0.241(6) 0.097(4) -0.044(8) 0.062(18) Uiso 1 4 e d . . .
H4 H -0.153(4) 0.164(3) -0.014(6) 0.016(10) Uiso 1 4 e d . . .
H5 H -0.076(5) -0.056(3) 0.310(7) 0.033(13) Uiso 1 4 e d . . .
H6 H 0.020(4) -0.121(3) 0.320(7) 0.036(13) Uiso 1 4 e d . . .

loop_
_atom_site_aniso_label
_atom_site_aniso_U_11
_atom_site_aniso_U_22
_atom_site_aniso_U_33
_atom_site_aniso_U_23
_atom_site_aniso_U_13
_atom_site_aniso_U_12
Mg 0.0190(8) 0.0213(8) 0.0200(9) 0.0003(6) 0.0058(7) -0.0022(6)
Se 0.01889(18) 0.02247(18) 0.02145(19) -0.00099(14) 0.00524(14) -0.00208(14)
O1 0.0471(16) 0.0262(13) 0.0340(15) 0.0048(11) 0.0182(13) -0.0039(12)
O2 0.0241(13) 0.0384(15) 0.0512(17) 0.0006(13) 0.0046(12) 0.0074(11)
O3 0.0245(12) 0.0348(14) 0.0275(13) -0.0068(11) 0.0055(10) -0.0073(11)
O4 0.0404(14) 0.0311(13) 0.0233(13) -0.0058(11) 0.0148(11) -0.0055(12)
O5 0.0256(15) 0.0397(15) 0.0237(16) 0.0005(13) 0.0046(14) -0.0100(12)
O6 0.0227(16) 0.0252(15) 0.0406(17) 0.0020(12) 0.0106(13) 0.0020(12)
O7 0.0288(15) 0.0295(16) 0.0283(14) 0.0041(11) 0.0123(12) 0.0047(12)
Cs 0.03346(15) 0.03329(15) 0.03164(16) 0.00242(11) 0.01068(10) 0.00001(11)

loop_
_geom_bond_atom_site_label_1
_geom_bond_atom_site_label_2
_geom_bond_distance
_geom_bond_site_symmetry_2
_geom_bond_publ_flag
Mg O7 2.038(3) 3 ?
Mg O7 2.038(3) . ?
Mg O5 2.082(3) 3 ?
Mg O5 2.082(3) . ?
Mg O6 2.088(3) . ?
Mg O6 2.088(3) 3 ?
Se O2 1.631(2) . ?
Se O1 1.637(2) . ?
Se O3 1.641(2) . ?
Se O4 1.644(2) . ?
Se Cs 3.7996(5) 4_665 ?
Se Cs 3.8724(6) 2_546 ?
Se Cs 3.9434(6) 4_666 ?
Se Cs 4.0648(5) . ?
O1 H6 1.89(4) 2_556 ?
O1 O7 2.700(4) 2_556 ?
O1 Cs 3.093(3) . ?
O1 Cs 3.151(2) 4_665 ?
O2 H3 1.99(5) 1_656 ?
O2 O6 2.725(4) 1_656 ?
O2 Cs 3.381(3) 4_665 ?
O2 Cs 3.391(3) 2_546 ?
O2 Cs 3.531(3) 4_666 ?
O2 Cs 5.541(3) . ?
O3 H5 2.05(4) 3_556 ?
O3 H1 2.08(4) . ?
O3 O7 2.754(4) 3_556 ?
O3 O5 2.755(4) . ?
O3 Cs 3.064(2) 2_546 ?
O3 H5 3.68(4) . ?
O3 Cs 4.003(3) . ?
O4 H4 1.96(4) 4_666 ?
O4 H2 2.08(4) 1_556 ?
O4 O6 2.751(4) 4_666 ?
O4 O5 2.817(4) 1_556 ?
O4 Cs 3.107(3) 4_666 ?
O4 Cs 4.488(3) . ?
O5 H1 0.69(4) . ?
O5 H2 0.74(4) . ?
O5 O7 2.890(4) 3 ?
O5 O7 2.936(4) . ?
O5 O6 2.938(4) . ?
O5 O6 2.960(4) 3 ?
O5 Cs 3.483(3) . ?
O5 H1 0.69(4) . ?
O5 H2 0.74(4) . ?
O6 O7 2.886(4) 3 ?
O6 O7 2.948(4) . ?
O6 Cs 3.372(3) 4_565 ?
O6 Cs 4.431(3) . ?
O6 H3 0.73(5) . ?
O6 H4 0.80(4) . ?
O7 H5 0.72(4) . ?
O7 H6 0.81(4) . ?
Cs O3 3.064(2) 2_556 ?
Cs O4 3.107(3) 4_564 ?
Cs O1 3.151(2) 4_565 ?
Cs O6 3.372(3) 4_665 ?
Cs O2 3.381(3) 4_565 ?
Cs O2 3.391(3) 2_556 ?
Cs O2 3.531(3) 4_564 ?
Cs Se 3.7996(5) 4_565 ?
Cs Se 3.8724(6) 2_556 ?
Cs Se 3.9434(6) 4_564 ?
